data_7049500
loop_
_publ_author_name
'Settineri, Nicholas S.'
'Shiau, Angela A.'
'Arnold, John'

_publ_section_title
;
 Dioxygen reacts with metal-carbon bonds in thorium dialkyls to produce
 bis(alkoxides).
;
_journal_issue 17
_journal_name_full 'Dalton transactions (Cambridge, England : 2003)'
_journal_page_first 5569
_journal_page_last 5573
_journal_paper_doi 10.1039/c9dt00811j
_journal_volume 48
_journal_year 2019
_chemical_formula_sum 'C34 H78 N6 O2 Si2 Th'
_chemical_formula_weight 891.24
_chemical_name_systematic Th(TIG)2(OCH2SiMe3)2
_chemical_properties_physical Air-sensitive,Moisture-sensitive
_space_group_crystal_system monoclinic
_space_group_IT_number 15
_space_group_name_Hall '-C 2yc'
_space_group_name_H-M_alt 'C 1 2/c 1'
_symmetry_space_group_name_Hall '-C 2yc'
_symmetry_space_group_name_H-M 'C 1 2/c 1'
_atom_sites_solution_hydrogens geom
_atom_sites_solution_primary iterative
_atom_sites_solution_secondary difmap
_audit_creation_method SHELXL-2014/7
_audit_update_record
;
2019-02-21 deposited with the CCDC.    2019-03-27 downloaded from the CCDC.
;
_cell_angle_alpha 90
_cell_angle_beta 126.690(6)
_cell_angle_gamma 90
_cell_formula_units_Z 4
_cell_length_a 23.921(5)
_cell_length_b 11.822(2)
_cell_length_c 19.372(4)
_cell_measurement_reflns_used 9639
_cell_measurement_temperature 100(2)
_cell_measurement_theta_max 25.38
_cell_measurement_theta_min 2.74
_cell_volume 4392.9(15)
_computing_cell_refinement 'Bruker SAINT'
_computing_data_collection 'Bruker APEX2'
_computing_data_reduction 'Bruker SAINT'
_computing_molecular_graphics 'Mercury 3.10'
_computing_publication_material WinGX
_computing_structure_refinement 'SHELXL-2014/7 (Sheldrick, 2014)'
_computing_structure_solution 'SHELXT (Sheldrick 2015)'
_diffrn_ambient_temperature 100(2)
_diffrn_detector_area_resol_mean 8.366
_diffrn_measured_fraction_theta_full 1.000
_diffrn_measured_fraction_theta_max 1.000
_diffrn_measurement_device_type 'Bruker APEX-II CCD'
_diffrn_measurement_method 'phi and omega scans'
_diffrn_radiation_type MoK\a
_diffrn_radiation_wavelength 0.71073
_diffrn_reflns_av_R_equivalents 0.0317
_diffrn_reflns_av_unetI/netI 0.0115
_diffrn_reflns_Laue_measured_fraction_full 1.000
_diffrn_reflns_Laue_measured_fraction_max 1.000
_diffrn_reflns_limit_h_max 28
_diffrn_reflns_limit_h_min -28
_diffrn_reflns_limit_k_max 14
_diffrn_reflns_limit_k_min -14
_diffrn_reflns_limit_l_max 23
_diffrn_reflns_limit_l_min -23
_diffrn_reflns_number 68882
_diffrn_reflns_point_group_measured_fraction_full 1.000
_diffrn_reflns_point_group_measured_fraction_max 1.000
_diffrn_reflns_theta_full 25.000
_diffrn_reflns_theta_max 25.385
_diffrn_reflns_theta_min 2.024
_diffrn_source 'microfocus sealed tube'
_exptl_absorpt_coefficient_mu 3.482
_exptl_absorpt_correction_T_max 0.745
_exptl_absorpt_correction_T_min 0.604
_exptl_absorpt_correction_type multi-scan
_exptl_absorpt_process_details SADABS
_exptl_crystal_colour Colorless
_exptl_crystal_density_diffrn 1.348
_exptl_crystal_description Block
_exptl_crystal_F_000 1832
_exptl_crystal_size_max 0.100
_exptl_crystal_size_mid 0.100
_exptl_crystal_size_min 0.050
_refine_diff_density_max 3.321
_refine_diff_density_min -0.966
_refine_diff_density_rms 0.075
_refine_ls_extinction_method none
_refine_ls_goodness_of_fit_ref 1.118
_refine_ls_hydrogen_treatment constr
_refine_ls_matrix_type full
_refine_ls_number_parameters 215
_refine_ls_number_reflns 4035
_refine_ls_number_restraints 0
_refine_ls_restrained_S_all 1.118
_refine_ls_R_factor_all 0.0201
_refine_ls_R_factor_gt 0.0194
_refine_ls_shift/su_max 0.002
_refine_ls_shift/su_mean 0.000
_refine_ls_structure_factor_coef Fsqd
_refine_ls_weighting_details 'w=1/[\s^2^(Fo^2^)+(0.0214P)^2^+13.3895P] where P=(Fo^2^+2Fc^2^)/3'
_refine_ls_weighting_scheme calc
_refine_ls_wR_factor_gt 0.0463
_refine_ls_wR_factor_ref 0.0466
_reflns_Friedel_coverage 0.000
_reflns_number_gt 3922
_reflns_number_total 4035
_reflns_threshold_expression 'I > 2\s(I)'
_cod_data_source_file c9dt00811j2.cif
_cod_data_source_block Th(TIG)2(OCH2TMS)2
_cod_depositor_comments 'Adding full bibliography for 7049498--7049503.cif.'
_cod_original_cell_volume 4392.8(15)
_cod_database_code 7049500
_shelx_shelxl_version_number 2014/7
_shelx_space_group_comment
;
The symmetry employed for this shelxl refinement is uniquely defined
by the following loop, which should always be used as a source of
symmetry information in preference to the above space-group names.
They are only intended as comments.
;
_shelx_estimated_absorpt_t_min 0.722
_shelx_estimated_absorpt_t_max 0.845

loop_
_space_group_symop_operation_xyz
'x, y, z'
'-x, y, -z+1/2'
'x+1/2, y+1/2, z'
'-x+1/2, y+1/2, -z+1/2'
'-x, -y, -z'
'x, -y, z-1/2'
'-x+1/2, -y+1/2, -z'
'x+1/2, -y+1/2, z-1/2'

loop_
_atom_site_label
_atom_site_type_symbol
_atom_site_fract_x
_atom_site_fract_y
_atom_site_fract_z
_atom_site_U_iso_or_equiv
_atom_site_adp_type
_atom_site_occupancy
_atom_site_site_symmetry_order
_atom_site_calc_flag
_atom_site_refinement_flags_posn
_atom_site_refinement_flags_adp
_atom_site_refinement_flags_occupancy
C1 C 0.56453(16) 0.5966(2) 0.61245(18) 0.0286(6) Uani 1 1 d . . .
H1A H 0.6102 0.5766 0.6653 0.043 Uiso 1 1 calc R U .
H1B H 0.5615 0.5696 0.5625 0.043 Uiso 1 1 calc R U .
H1C H 0.5277 0.5612 0.6129 0.043 Uiso 1 1 calc R U .
C2 C 0.55558(14) 0.7251(2) 0.60724(16) 0.0191(5) Uani 1 1 d . . .
H2 H 0.5943 0.7608 0.6090 0.023 Uiso 1 1 calc R U .
C3 C 0.48602(15) 0.7597(3) 0.52413(18) 0.0287(6) Uani 1 1 d . . .
H3A H 0.4478 0.7270 0.5229 0.043 Uiso 1 1 calc R U .
H3B H 0.4835 0.7320 0.4747 0.043 Uiso 1 1 calc R U .
H3C H 0.4821 0.8423 0.5215 0.043 Uiso 1 1 calc R U .
C4 C 0.60283(12) 0.8423(2) 0.73688(15) 0.0160(5) Uani 1 1 d . . .
C5 C 0.72757(16) 0.7184(3) 0.8276(2) 0.0314(7) Uani 1 1 d . . .
H5A H 0.7467 0.7567 0.8824 0.047 Uiso 1 1 calc R U .
H5B H 0.7605 0.6608 0.8360 0.047 Uiso 1 1 calc R U .
H5C H 0.6832 0.6824 0.8070 0.047 Uiso 1 1 calc R U .
C6 C 0.71555(15) 0.8040(3) 0.76189(19) 0.0342(7) Uani 1 1 d . . .
H6 H 0.6996 0.7635 0.7077 0.041 Uiso 1 1 calc R U .
C7 C 0.78357(16) 0.8647(4) 0.7964(2) 0.0452(9) Uani 1 1 d . . .
H7A H 0.7776 0.9122 0.7509 0.068 Uiso 1 1 calc R U .
H7B H 0.8203 0.8089 0.8150 0.068 Uiso 1 1 calc R U .
H7C H 0.7966 0.9122 0.8454 0.068 Uiso 1 1 calc R U .
C8 C 0.63727(16) 0.9660(3) 0.60582(18) 0.0350(7) Uani 1 1 d . . .
H8A H 0.6713 0.9116 0.6131 0.052 Uiso 1 1 calc R U .
H8B H 0.6408 1.0369 0.5824 0.052 Uiso 1 1 calc R U .
H8C H 0.5902 0.9349 0.5661 0.052 Uiso 1 1 calc R U .
C9 C 0.65215(15) 0.9890(3) 0.69355(18) 0.0295(6) Uani 1 1 d . . .
H9 H 0.6975 1.0307 0.7288 0.035 Uiso 1 1 calc R U .
C10 C 0.5978(2) 1.0677(3) 0.6829(2) 0.0467(9) Uani 1 1 d . . .
H10A H 0.5524 1.0299 0.6495 0.070 Uiso 1 1 calc R U .
H10B H 0.5952 1.1362 0.6525 0.070 Uiso 1 1 calc R U .
H10C H 0.6106 1.0883 0.7396 0.070 Uiso 1 1 calc R U .
C11 C 0.59570(17) 1.0391(3) 0.8711(2) 0.0362(7) Uani 1 1 d . . .
H11A H 0.5728 1.0845 0.8184 0.054 Uiso 1 1 calc R U .
H11B H 0.6274 1.0872 0.9212 0.054 Uiso 1 1 calc R U .
H11C H 0.5604 1.0068 0.8758 0.054 Uiso 1 1 calc R U .
C12 C 0.63695(13) 0.9440(2) 0.86777(16) 0.0195(5) Uani 1 1 d . . .
H12 H 0.6735 0.9771 0.8639 0.023 Uiso 1 1 calc R U .
C13 C 0.67190(14) 0.8733(2) 0.94956(16) 0.0248(6) Uani 1 1 d . . .
H13A H 0.6363 0.8428 0.9544 0.037 Uiso 1 1 calc R U .
H13B H 0.7043 0.9208 0.9997 0.037 Uiso 1 1 calc R U .
H13C H 0.6975 0.8107 0.9471 0.037 Uiso 1 1 calc R U .
C14 C 0.37664(14) 0.5619(2) 0.56354(17) 0.0244(6) Uani 1 1 d . . .
H14A H 0.3896 0.5725 0.5241 0.029 Uiso 1 1 calc R U .
H14B H 0.3302 0.5963 0.5364 0.029 Uiso 1 1 calc R U .
C15 C 0.46010(15) 0.3444(2) 0.63048(19) 0.0285(6) Uani 1 1 d . . .
H15A H 0.4946 0.3866 0.6830 0.043 Uiso 1 1 calc R U .
H15B H 0.4720 0.3491 0.5902 0.043 Uiso 1 1 calc R U .
H15C H 0.4601 0.2650 0.6450 0.043 Uiso 1 1 calc R U .
C16 C 0.30768(16) 0.3403(3) 0.47170(18) 0.0321(6) Uani 1 1 d . . .
H16A H 0.3222 0.3543 0.4347 0.048 Uiso 1 1 calc R U .
H16B H 0.2615 0.3735 0.4453 0.048 Uiso 1 1 calc R U .
H16C H 0.3057 0.2586 0.4786 0.048 Uiso 1 1 calc R U .
C17 C 0.34334(16) 0.3874(3) 0.6499(2) 0.0332(7) Uani 1 1 d . . .
H17A H 0.3442 0.3068 0.6623 0.050 Uiso 1 1 calc R U .
H17B H 0.2959 0.4167 0.6203 0.050 Uiso 1 1 calc R U .
H17C H 0.3750 0.4288 0.7039 0.050 Uiso 1 1 calc R U .
N1 N 0.55809(12) 0.76560(18) 0.68012(14) 0.0195(4) Uani 1 1 d . . .
N2 N 0.66143(11) 0.88581(19) 0.74287(13) 0.0203(4) Uani 1 1 d . . .
N3 N 0.59000(10) 0.87350(18) 0.79226(13) 0.0178(4) Uani 1 1 d . . .
O1 O 0.42640(9) 0.61777(15) 0.64307(12) 0.0231(4) Uani 1 1 d . . .
Si1 Si 0.37193(4) 0.40635(6) 0.57968(5) 0.02207(15) Uani 1 1 d . . .
Th1 Th 0.5000 0.72480(2) 0.7500 0.01543(5) Uani 1 2 d S T P

loop_
_atom_site_aniso_label
_atom_site_aniso_U_11
_atom_site_aniso_U_22
_atom_site_aniso_U_33
_atom_site_aniso_U_23
_atom_site_aniso_U_13
_atom_site_aniso_U_12
C1 0.0369(16) 0.0268(15) 0.0272(14) -0.0041(11) 0.0219(13) 0.0002(12)
C2 0.0230(13) 0.0233(14) 0.0172(12) -0.0009(10) 0.0153(11) -0.0007(10)
C3 0.0268(15) 0.0407(17) 0.0190(13) -0.0017(12) 0.0140(13) 0.0026(12)
C4 0.0170(12) 0.0166(12) 0.0154(11) 0.0049(9) 0.0101(10) 0.0026(9)
C5 0.0276(15) 0.0385(18) 0.0291(15) 0.0087(12) 0.0176(13) 0.0150(12)
C6 0.0250(15) 0.054(2) 0.0272(15) 0.0040(14) 0.0174(13) 0.0069(14)
C7 0.0231(15) 0.079(3) 0.0362(17) 0.0058(17) 0.0191(14) -0.0019(16)
C8 0.0370(16) 0.0454(19) 0.0255(14) 0.0090(13) 0.0203(14) -0.0066(14)
C9 0.0332(15) 0.0310(15) 0.0251(14) 0.0053(12) 0.0179(13) -0.0098(12)
C10 0.079(3) 0.0267(16) 0.0466(19) 0.0178(15) 0.044(2) 0.0125(17)
C11 0.0462(19) 0.0264(15) 0.0297(15) -0.0034(12) 0.0193(15) 0.0106(14)
C12 0.0208(12) 0.0193(13) 0.0193(12) -0.0037(10) 0.0125(11) -0.0048(10)
C13 0.0279(14) 0.0279(14) 0.0182(12) -0.0012(11) 0.0136(12) 0.0007(11)
C14 0.0266(14) 0.0196(13) 0.0242(13) -0.0040(10) 0.0137(12) -0.0049(11)
C15 0.0295(15) 0.0256(15) 0.0328(15) -0.0005(12) 0.0199(13) 0.0002(11)
C16 0.0347(16) 0.0259(15) 0.0282(14) -0.0077(12) 0.0146(13) -0.0059(12)
C17 0.0312(16) 0.0395(17) 0.0346(16) -0.0040(13) 0.0227(14) -0.0072(13)
N1 0.0238(11) 0.0216(11) 0.0184(11) -0.0033(8) 0.0155(10) -0.0043(9)
N2 0.0207(11) 0.0234(11) 0.0218(11) 0.0050(9) 0.0153(10) 0.0004(9)
N3 0.0170(10) 0.0193(11) 0.0186(10) -0.0022(8) 0.0115(9) -0.0019(8)
O1 0.0267(10) 0.0195(9) 0.0250(9) -0.0077(7) 0.0165(8) -0.0058(7)
Si1 0.0245(4) 0.0202(4) 0.0234(4) -0.0047(3) 0.0153(3) -0.0046(3)
Th1 0.01931(7) 0.01374(7) 0.01683(7) 0.000 0.01273(6) 0.000

loop_
_atom_type_symbol
_atom_type_description
_atom_type_scat_dispersion_real
_atom_type_scat_dispersion_imag
_atom_type_scat_source
C C 0.0033 0.0016 'International Tables Vol C Tables 4.2.6.8 and 6.1.1.4'
H H 0.0000 0.0000 'International Tables Vol C Tables 4.2.6.8 and 6.1.1.4'
N N 0.0061 0.0033 'International Tables Vol C Tables 4.2.6.8 and 6.1.1.4'
O O 0.0106 0.0060 'International Tables Vol C Tables 4.2.6.8 and 6.1.1.4'
Si Si 0.0817 0.0704 'International Tables Vol C Tables 4.2.6.8 and 6.1.1.4'
Th Th -7.2400 8.8979 'International Tables Vol C Tables 4.2.6.8 and 6.1.1.4'

loop_
_geom_angle_atom_site_label_1
_geom_angle_atom_site_label_2
_geom_angle_atom_site_label_3
_geom_angle
_geom_angle_site_symmetry_1
_geom_angle_site_symmetry_3
C2 C1 H1A 109.5 . .
C2 C1 H1B 109.5 . .
H1A C1 H1B 109.5 . .
C2 C1 H1C 109.5 . .
H1A C1 H1C 109.5 . .
H1B C1 H1C 109.5 . .
N1 C2 C3 108.8(2) . .
N1 C2 C1 109.9(2) . .
C3 C2 C1 111.0(2) . .
N1 C2 H2 109.1 . .
C3 C2 H2 109.1 . .
C1 C2 H2 109.1 . .
C2 C3 H3A 109.5 . .
C2 C3 H3B 109.5 . .
H3A C3 H3B 109.5 . .
C2 C3 H3C 109.5 . .
H3A C3 H3C 109.5 . .
H3B C3 H3C 109.5 . .
N1 C4 N3 113.3(2) . .
N1 C4 N2 125.2(2) . .
N3 C4 N2 121.4(2) . .
N1 C4 Th1 56.82(12) . .
N3 C4 Th1 57.22(12) . .
N2 C4 Th1 169.68(16) . .
C6 C5 H5A 109.5 . .
C6 C5 H5B 109.5 . .
H5A C5 H5B 109.5 . .
C6 C5 H5C 109.5 . .
H5A C5 H5C 109.5 . .
H5B C5 H5C 109.5 . .
N2 C6 C5 110.2(2) . .
N2 C6 C7 110.5(3) . .
C5 C6 C7 109.3(3) . .
N2 C6 H6 108.9 . .
C5 C6 H6 108.9 . .
C7 C6 H6 108.9 . .
C6 C7 H7A 109.5 . .
C6 C7 H7B 109.5 . .
H7A C7 H7B 109.5 . .
C6 C7 H7C 109.5 . .
H7A C7 H7C 109.5 . .
H7B C7 H7C 109.5 . .
C9 C8 H8A 109.5 . .
C9 C8 H8B 109.5 . .
H8A C8 H8B 109.5 . .
C9 C8 H8C 109.5 . .
H8A C8 H8C 109.5 . .
H8B C8 H8C 109.5 . .
N2 C9 C10 112.4(2) . .
N2 C9 C8 114.4(2) . .
C10 C9 C8 110.2(3) . .
N2 C9 H9 106.4 . .
C10 C9 H9 106.4 . .
C8 C9 H9 106.4 . .
C9 C10 H10A 109.5 . .
C9 C10 H10B 109.5 . .
H10A C10 H10B 109.5 . .
C9 C10 H10C 109.5 . .
H10A C10 H10C 109.5 . .
H10B C10 H10C 109.5 . .
C12 C11 H11A 109.5 . .
C12 C11 H11B 109.5 . .
H11A C11 H11B 109.5 . .
C12 C11 H11C 109.5 . .
H11A C11 H11C 109.5 . .
H11B C11 H11C 109.5 . .
N3 C12 C11 109.5(2) . .
N3 C12 C13 110.1(2) . .
C11 C12 C13 109.1(2) . .
N3 C12 H12 109.4 . .
C11 C12 H12 109.4 . .
C13 C12 H12 109.4 . .
C12 C13 H13A 109.5 . .
C12 C13 H13B 109.5 . .
H13A C13 H13B 109.5 . .
C12 C13 H13C 109.5 . .
H13A C13 H13C 109.5 . .
H13B C13 H13C 109.5 . .
O1 C14 Si1 111.57(18) . .
O1 C14 H14A 109.3 . .
Si1 C14 H14A 109.3 . .
O1 C14 H14B 109.3 . .
Si1 C14 H14B 109.3 . .
H14A C14 H14B 108.0 . .
Si1 C15 H15A 109.5 . .
Si1 C15 H15B 109.5 . .
H15A C15 H15B 109.5 . .
Si1 C15 H15C 109.5 . .
H15A C15 H15C 109.5 . .
H15B C15 H15C 109.5 . .
Si1 C16 H16A 109.5 . .
Si1 C16 H16B 109.5 . .
H16A C16 H16B 109.5 . .
Si1 C16 H16C 109.5 . .
H16A C16 H16C 109.5 . .
H16B C16 H16C 109.5 . .
Si1 C17 H17A 109.5 . .
Si1 C17 H17B 109.5 . .
H17A C17 H17B 109.5 . .
Si1 C17 H17C 109.5 . .
H17A C17 H17C 109.5 . .
H17B C17 H17C 109.5 . .
C4 N1 C2 124.9(2) . .
C4 N1 Th1 96.71(15) . .
C2 N1 Th1 138.31(16) . .
C4 N2 C6 117.1(2) . .
C4 N2 C9 118.8(2) . .
C6 N2 C9 118.1(2) . .
C4 N3 C12 123.7(2) . .
C4 N3 Th1 96.26(15) . .
C12 N3 Th1 136.34(15) . .
C14 O1 Th1 170.52(16) . .
C15 Si1 C17 111.11(14) . .
C15 Si1 C16 109.92(14) . .
C17 Si1 C16 110.53(14) . .
C15 Si1 C14 108.09(13) . .
C17 Si1 C14 108.88(14) . .
C16 Si1 C14 108.22(13) . .
O1 Th1 O1 108.00(10) . 2_656
O1 Th1 N1 89.54(7) . .
O1 Th1 N1 103.59(7) 2_656 .
O1 Th1 N1 103.59(7) . 2_656
O1 Th1 N1 89.54(7) 2_656 2_656
N1 Th1 N1 157.74(10) . 2_656
O1 Th1 N3 92.80(7) . 2_656
O1 Th1 N3 140.82(7) 2_656 2_656
N1 Th1 N3 109.55(7) . 2_656
N1 Th1 N3 52.75(7) 2_656 2_656
O1 Th1 N3 140.83(7) . .
O1 Th1 N3 92.80(7) 2_656 .
N1 Th1 N3 52.75(7) . .
N1 Th1 N3 109.55(7) 2_656 .
N3 Th1 N3 90.99(10) 2_656 .
O1 Th1 C4 96.57(7) . 2_656
O1 Th1 C4 115.87(7) 2_656 2_656
N1 Th1 C4 135.59(7) . 2_656
N1 Th1 C4 26.47(7) 2_656 2_656
N3 Th1 C4 26.52(7) 2_656 2_656
N3 Th1 C4 103.76(7) . 2_656
O1 Th1 C4 115.87(7) . .
O1 Th1 C4 96.57(7) 2_656 .
N1 Th1 C4 26.47(7) . .
N1 Th1 C4 135.59(7) 2_656 .
N3 Th1 C4 103.77(7) 2_656 .
N3 Th1 C4 26.52(7) . .
C4 Th1 C4 124.12(9) 2_656 .

loop_
_geom_bond_atom_site_label_1
_geom_bond_atom_site_label_2
_geom_bond_distance
_geom_bond_site_symmetry_2
C1 C2 1.529(4) .
C1 H1A 0.9800 .
C1 H1B 0.9800 .
C1 H1C 0.9800 .
C2 N1 1.458(3) .
C2 C3 1.525(4) .
C2 H2 1.0000 .
C3 H3A 0.9800 .
C3 H3B 0.9800 .
C3 H3C 0.9800 .
C4 N1 1.331(3) .
C4 N3 1.332(3) .
C4 N2 1.431(3) .
C4 Th1 2.965(2) .
C5 C6 1.513(4) .
C5 H5A 0.9800 .
C5 H5B 0.9800 .
C5 H5C 0.9800 .
C6 N2 1.475(4) .
C6 C7 1.520(4) .
C6 H6 1.0000 .
C7 H7A 0.9800 .
C7 H7B 0.9800 .
C7 H7C 0.9800 .
C8 C9 1.538(4) .
C8 H8A 0.9800 .
C8 H8B 0.9800 .
C8 H8C 0.9800 .
C9 N2 1.482(3) .
C9 C10 1.509(5) .
C9 H9 1.0000 .
C10 H10A 0.9800 .
C10 H10B 0.9800 .
C10 H10C 0.9800 .
C11 C12 1.522(4) .
C11 H11A 0.9800 .
C11 H11B 0.9800 .
C11 H11C 0.9800 .
C12 N3 1.460(3) .
C12 C13 1.525(4) .
C12 H12 1.0000 .
C13 H13A 0.9800 .
C13 H13B 0.9800 .
C13 H13C 0.9800 .
C14 O1 1.427(3) .
C14 Si1 1.880(3) .
C14 H14A 0.9900 .
C14 H14B 0.9900 .
C15 Si1 1.864(3) .
C15 H15A 0.9800 .
C15 H15B 0.9800 .
C15 H15C 0.9800 .
C16 Si1 1.872(3) .
C16 H16A 0.9800 .
C16 H16B 0.9800 .
C16 H16C 0.9800 .
C17 Si1 1.865(3) .
C17 H17A 0.9800 .
C17 H17B 0.9800 .
C17 H17C 0.9800 .
N1 Th1 2.499(2) .
N3 Th1 2.508(2) .
O1 Th1 2.1525(18) .
Th1 O1 2.1525(18) 2_656
Th1 N1 2.499(2) 2_656
Th1 N3 2.508(2) 2_656
Th1 C4 2.965(2) 2_656
